data_7009579
loop_
_publ_author_name
'Goodwin, Jeremy C.'
'Sessoli, Roberta'
'Gatteschi, Dante'
'Wernsdorfer, Wolfgang'
'Powell, Annie K.'
'Heath, Sarah L.'

_publ_section_title
;
 Towards nanostructured arrays of single molecule magnets: new Fe19
 oxyhydroxide clusters displaying high ground state spins and
 hysteresis&#x200A;&#x2020;
;
_journal_issue 12
_journal_name_full 'Journal of the Chemical Society, Dalton Transactions'
_journal_page_first 1835
_journal_paper_doi 10.1039/b002135k
_journal_year 2000
_chemical_formula_sum 'C80 H194 Fe19 N11 O103'
_chemical_formula_weight 4019.61
_chemical_name_common 'Etheidi Crust'
_chemical_name_systematic
; 
 ? 
;
_space_group_IT_number 2
_symmetry_cell_setting triclinic
_symmetry_space_group_name_Hall '-P 1'
_symmetry_space_group_name_H-M 'P -1'
_atom_sites_solution_hydrogens geom
_atom_sites_solution_primary direct
_atom_sites_solution_secondary difmap
_audit_creation_method SHELXL-97
_cell_angle_alpha 110.472(4)
_cell_angle_beta 94.820(5)
_cell_angle_gamma 98.137(4)
_cell_formula_units_Z 1
_cell_length_a 13.044(3)
_cell_length_b 17.624(4)
_cell_length_c 18.621(4)
_cell_measurement_reflns_used 4005
_cell_measurement_temperature 150(2)
_cell_measurement_theta_max 28.52
_cell_measurement_theta_min 1.59
_cell_volume 3928.6(15)
_computing_cell_refinement 'Bruker SMART'
_computing_data_collection 'Bruker SMART'
_computing_data_reduction 'Bruker SHELXTL'
_computing_molecular_graphics 'Bruker SHELXTL'
_computing_publication_material 'Bruker SHELXTL'
_computing_structure_refinement 'SHELXL-97 (Sheldrick, 1997)'
_computing_structure_solution 'SHELXS-97 (Sheldrick, 1990)'
_diffrn_ambient_temperature 150(2)
_diffrn_measured_fraction_theta_full 0.946
_diffrn_measured_fraction_theta_max 0.946
_diffrn_measurement_device_type 'CCD area detector'
_diffrn_measurement_method 'phi and omega scans'
_diffrn_radiation_monochromator graphite
_diffrn_radiation_source 'fine-focus sealed tube'
_diffrn_radiation_type MoK\a
_diffrn_radiation_wavelength 0.71073
_diffrn_reflns_av_R_equivalents 0.3166
_diffrn_reflns_av_sigmaI/netI 0.6498
_diffrn_reflns_limit_h_max 17
_diffrn_reflns_limit_h_min -17
_diffrn_reflns_limit_k_max 23
_diffrn_reflns_limit_k_min -23
_diffrn_reflns_limit_l_max 24
_diffrn_reflns_limit_l_min -24
_diffrn_reflns_number 49820
_diffrn_reflns_theta_full 28.52
_diffrn_reflns_theta_max 28.52
_diffrn_reflns_theta_min 1.84
_exptl_absorpt_coefficient_mu 1.805
_exptl_absorpt_correction_T_max 0.962219
_exptl_absorpt_correction_T_min 0.675329
_exptl_absorpt_correction_type Semi-empirical
_exptl_absorpt_process_details 'Repeated and equivalent reflections'
_exptl_crystal_colour Brown
_exptl_crystal_density_diffrn 1.699
_exptl_crystal_density_method 'not measured'
_exptl_crystal_description Needle
_exptl_crystal_F_000 2069
_exptl_crystal_size_max 0.21
_exptl_crystal_size_mid 0.04
_exptl_crystal_size_min 0.06
_refine_diff_density_max 1.557
_refine_diff_density_min -1.067
_refine_diff_density_rms 0.185
_refine_ls_extinction_method none
_refine_ls_goodness_of_fit_ref 0.818
_refine_ls_hydrogen_treatment mixed
_refine_ls_matrix_type full
_refine_ls_number_parameters 496
_refine_ls_number_reflns 18893
_refine_ls_number_restraints 31
_refine_ls_restrained_S_all 0.819
_refine_ls_R_factor_all 0.4014
_refine_ls_R_factor_gt 0.1097
_refine_ls_shift/su_max 0.004
_refine_ls_shift/su_mean 0.000
_refine_ls_structure_factor_coef Fsqd
_refine_ls_weighting_details 'calc w=1/[\s^2^(Fo^2^)+(0.1346P)^2^+0.0000P] where P=(Fo^2^+2Fc^2^)/3'
_refine_ls_weighting_scheme calc
_refine_ls_wR_factor_gt 0.2493
_refine_ls_wR_factor_ref 0.3579
_reflns_number_gt 3737
_reflns_number_total 18893
_reflns_threshold_expression >2sigma(I)
_cod_data_source_file b002135k.txt
_cod_data_source_block ihs41m
_cod_depositor_comments
;
The following automatic conversions were performed:
'_symmetry_cell_setting' value 'Triclinic' changed to 'triclinic'
according to '/home/saulius/struct/CIF-dictionaries/cif_core.dic'
dictionary named 'cif_core.dic' version 2.4.1 from 2010-06-29.

Automatic conversion script
Id: cif_fix_enum 1527 2010-12-29 10:47:43Z saulius 
;
_cod_original_cell_volume 3928.5(16)
_cod_original_sg_symbol_H-M P-1
_cod_database_code 7009579

loop_
_symmetry_equiv_pos_as_xyz
'x, y, z'
'-x, -y, -z'

loop_
_atom_site_label
_atom_site_type_symbol
_atom_site_fract_x
_atom_site_fract_y
_atom_site_fract_z
_atom_site_U_iso_or_equiv
_atom_site_adp_type
_atom_site_occupancy
_atom_site_symmetry_multiplicity
_atom_site_calc_flag
_atom_site_refinement_flags
_atom_site_disorder_assembly
_atom_site_disorder_group
Fe1 Fe 0.0000 1.0000 -1.0000 0.0356(9) Uani 1 2 d S . .
Fe2 Fe -0.15270(18) 0.87801(13) -0.94879(14) 0.0348(7) Uani 1 1 d . . .
Fe3 Fe -0.09202(19) 0.82213(13) -1.12029(14) 0.0366(7) Uani 1 1 d . . .
Fe4 Fe 0.05956(19) 0.94857(13) -1.17027(14) 0.0385(7) Uani 1 1 d . . .
Fe5 Fe -0.2159(3) 1.1321(2) -0.6908(2) 0.0824(11) Uani 1 1 d . . .
Fe6 Fe -0.2887(2) 0.95419(14) -0.79856(15) 0.0468(8) Uani 1 1 d . . .
Fe7 Fe -0.3941(2) 0.79729(15) -0.92467(17) 0.0547(8) Uani 1 1 d . . .
Fe8 Fe -0.12832(19) 0.66396(14) -1.04107(15) 0.0409(7) Uani 1 1 d . . .
Fe9 Fe -0.1426(2) 0.80528(16) -1.31713(15) 0.0514(8) Uani 1 1 d . . .
Fe10 Fe -0.0483(2) 0.89147(14) -0.76861(14) 0.0435(7) Uani 1 1 d . . .
O1 O -0.0152(7) 0.8834(6) -1.0063(5) 0.029(3) Uiso 1 1 d . . .
O2 O -0.0745(7) 0.9465(6) -1.1082(5) 0.028(3) Uiso 1 1 d . . .
O3 O 0.1289(7) 1.0003(6) -1.0550(5) 0.028(3) Uiso 1 1 d . . .
O4 O -0.0657(7) 0.9335(6) -0.8471(5) 0.028(3) Uiso 1 1 d . . .
O5 O -0.2097(7) 0.8357(6) -1.0622(5) 0.033(3) Uiso 1 1 d . . .
O6 O 0.0381(7) 0.8365(6) -1.1633(5) 0.031(3) Uiso 1 1 d . . .
O7 O -0.1874(8) 1.0533(6) -0.7866(6) 0.037(3) Uiso 1 1 d . . .
O8 O -0.2784(8) 0.8817(6) -0.9052(6) 0.041(3) Uiso 1 1 d . . .
O9 O -0.1389(7) 0.7633(6) -0.9631(5) 0.031(3) Uiso 1 1 d . . .
O10 O -0.0863(8) 0.7134(6) -1.1187(6) 0.038(3) Uiso 1 1 d . . .
O11 O -0.1761(8) 0.7825(7) -1.2233(6) 0.045(3) Uiso 1 1 d . . .
O12 O -0.0384(8) 0.8999(6) -1.2662(6) 0.041(3) Uiso 1 1 d . . .
O20 O -0.3142(9) 1.0292(7) -0.6941(7) 0.059(4) Uiso 1 1 d . . .
O21 O -0.1008(11) 1.1460(9) -0.6074(9) 0.087(5) Uiso 1 1 d . . .
O22 O -0.0126(12) 1.2427(9) -0.4887(9) 0.091(5) Uiso 1 1 d . . .
O23 O -0.3413(12) 1.1665(10) -0.7322(9) 0.093(5) Uiso 1 1 d . . .
O24 O -0.4510(17) 1.2487(13) -0.7083(12) 0.154(7) Uiso 1 1 d U . .
O25 O -0.1460(11) 1.2431(8) -0.6892(8) 0.080(4) Uiso 1 1 d . . .
O26 O -0.4038(9) 0.8612(7) -0.8142(6) 0.052(3) Uiso 1 1 d . . .
O27 O -0.5091(10) 0.8477(8) -0.9568(7) 0.066(4) Uiso 1 1 d . . .
O28 O -0.6809(11) 0.8370(8) -0.9854(8) 0.077(4) Uiso 1 1 d . . .
O29 O -0.3316(9) 0.7086(7) -0.9070(7) 0.055(3) Uiso 1 1 d . . .
O30 O -0.3594(10) 0.5740(8) -0.9347(7) 0.067(4) Uiso 1 1 d . . .
O31 O -0.4090(8) 0.7252(7) -1.0412(6) 0.046(3) Uiso 1 1 d . . .
O32 O -0.2748(9) 0.6165(7) -1.0935(7) 0.056(3) Uiso 1 1 d . . .
O33 O -0.3882(12) 0.4999(9) -1.1557(8) 0.086(5) Uiso 1 1 d . . .
O34 O 0.0179(8) 0.6614(6) -1.0078(6) 0.039(3) Uiso 1 1 d . . .
O35 O 0.1455(12) 0.5893(9) -1.0206(8) 0.089(5) Uiso 1 1 d . . .
O36 O -0.1617(8) 0.5985(6) -0.9685(6) 0.041(3) Uiso 1 1 d . . .
O37 O -0.2620(10) 0.8600(8) -1.3210(8) 0.066(4) Uiso 1 1 d . . .
O38 O -0.4065(16) 0.8517(12) -1.3932(11) 0.141(7) Uiso 1 1 d . . .
O39 O -0.0585(9) 0.7164(8) -1.3510(7) 0.060(4) Uiso 1 1 d . . .
O40 O -0.0563(13) 0.5871(11) -1.4312(9) 0.109(6) Uiso 1 1 d . . .
O41 O -0.1317(9) 0.8173(7) -1.4262(7) 0.063(4) Uiso 1 1 d . . .
O42 O -0.1917(9) 0.9054(7) -0.7489(7) 0.052(3) Uiso 1 1 d . . .
O43 O -0.0847(8) 0.7699(7) -0.8239(6) 0.045(3) Uiso 1 1 d . . .
O44 O -0.0674(11) 0.6449(9) -0.8257(8) 0.082(4) Uiso 1 1 d . . .
O45 O 0.0172(9) 0.9864(7) -0.6747(7) 0.052(3) Uiso 1 1 d . . .
O46 O 0.1083(10) 1.0343(8) -0.5575(8) 0.066(4) Uiso 1 1 d . . .
O47 O 0.1061(9) 0.8720(7) -0.7832(7) 0.054(3) Uiso 1 1 d . . .
O48 O -0.4025(9) 1.0069(7) -0.8476(6) 0.050(3) Uiso 1 1 d . . .
N1 N -0.2816(14) 1.1876(11) -0.5834(10) 0.079(5) Uiso 1 1 d . . .
N2 N -0.5348(11) 0.7206(9) -0.9091(8) 0.051(4) Uiso 1 1 d . . .
N3 N -0.1077(11) 0.5470(8) -1.1303(8) 0.044(4) Uiso 1 1 d . . .
N4 N -0.2663(11) 0.6964(9) -1.3763(8) 0.055(4) Uiso 1 1 d . . .
N5 N -0.0564(12) 0.8397(9) -0.6721(8) 0.055(4) Uiso 1 1 d . . .
C1 C -0.3836(17) 1.0446(14) -0.6378(12) 0.087(6) Uiso 1 1 d U . .
H1A H -0.4075 0.9950 -0.6279 0.104 Uiso 1 1 calc R . .
H1B H -0.4441 1.0630 -0.6556 0.104 Uiso 1 1 calc R . .
C2 C -0.3193(19) 1.1140(15) -0.5619(13) 0.095(6) Uiso 1 1 d U . .
H2 H -0.2588 1.0943 -0.5446 0.114 Uiso 1 1 calc R . .
C3 C -0.391(2) 1.1389(16) -0.4933(15) 0.117(7) Uiso 1 1 d U . .
H3A H -0.4631 1.1362 -0.5135 0.141 Uiso 1 1 calc R . .
H3B H -0.3637 1.1935 -0.4551 0.141 Uiso 1 1 calc R . .
C4 C -0.380(2) 1.0661(17) -0.4571(16) 0.142(10) Uiso 1 1 d U . .
H4A H -0.4221 1.0724 -0.4161 0.213 Uiso 1 1 calc R . .
H4B H -0.3083 1.0710 -0.4371 0.213 Uiso 1 1 calc R . .
H4C H -0.4040 1.0129 -0.4971 0.213 Uiso 1 1 calc R . .
C5 C -0.1922(18) 1.2409(15) -0.5192(14) 0.105(7) Uiso 1 1 d U . .
H5A H -0.2093 1.2405 -0.4697 0.126 Uiso 1 1 calc R . .
H5B H -0.1829 1.2973 -0.5170 0.126 Uiso 1 1 calc R . .
C6 C -0.090(2) 1.2077(16) -0.5350(16) 0.097(7) Uiso 1 1 d U . .
C7 C -0.3613(18) 1.2369(14) -0.5956(13) 0.093(7) Uiso 1 1 d U . .
H7A H -0.3340 1.2954 -0.5697 0.111 Uiso 1 1 calc R . .
H7B H -0.4244 1.2231 -0.5752 0.111 Uiso 1 1 calc R . .
C8 C -0.384(2) 1.2151(17) -0.6818(16) 0.109(7) Uiso 1 1 d U . .
C9 C -0.4983(16) 0.8451(13) -0.7864(12) 0.082(6) Uiso 1 1 d U . .
H9A H -0.5498 0.8736 -0.8013 0.098 Uiso 1 1 calc R . .
H9B H -0.4872 0.8625 -0.7304 0.098 Uiso 1 1 calc R . .
C10 C -0.5338(16) 0.7526(12) -0.8238(12) 0.072(5) Uiso 1 1 d U . .
H10 H -0.4837 0.7271 -0.8019 0.086 Uiso 1 1 calc R . .
C11 C -0.6493(17) 0.7251(14) -0.8013(13) 0.089(6) Uiso 1 1 d U . .
H11A H -0.6959 0.7617 -0.8066 0.107 Uiso 1 1 calc R . .
H11B H -0.6803 0.6693 -0.8354 0.107 Uiso 1 1 calc R . .
C12 C -0.632(2) 0.7302(17) -0.7166(15) 0.139(10) Uiso 1 1 d U . .
H12A H -0.6975 0.7130 -0.7021 0.209 Uiso 1 1 calc R . .
H12B H -0.6032 0.7860 -0.6833 0.209 Uiso 1 1 calc R . .
H12C H -0.5841 0.6950 -0.7118 0.209 Uiso 1 1 calc R . .
C13 C -0.6212(15) 0.7283(12) -0.9591(11) 0.067(5) Uiso 1 1 d U . .
H13A H -0.6859 0.7195 -0.9386 0.080 Uiso 1 1 calc R . .
H13B H -0.6273 0.6861 -1.0103 0.080 Uiso 1 1 calc R . .
C14 C -0.6055(17) 0.8117(12) -0.9655(11) 0.063(5) Uiso 1 1 d U . .
C15 C -0.5087(14) 0.6358(11) -0.9339(11) 0.061(5) Uiso 1 1 d U . .
H15A H -0.5403 0.6065 -0.9035 0.073 Uiso 1 1 calc R . .
H15B H -0.5370 0.6054 -0.9879 0.073 Uiso 1 1 calc R . .
C16 C -0.3943(15) 0.6407(12) -0.9232(11) 0.056(5) Uiso 1 1 d U . .
C17 C -0.0415(13) 0.6562(10) -1.1773(10) 0.046(4) Uiso 1 1 d U . .
H17A H 0.0315 0.6603 -1.1586 0.055 Uiso 1 1 calc R . .
H17B H -0.0445 0.6708 -1.2229 0.055 Uiso 1 1 calc R . .
C18 C -0.0965(14) 0.5699(11) -1.1989(10) 0.053(4) Uiso 1 1 d U . .
H18 H -0.1677 0.5678 -1.2219 0.064 Uiso 1 1 calc R . .
C19 C -0.0472(15) 0.5106(11) -1.2636(11) 0.062(5) Uiso 1 1 d U . .
H19A H 0.0221 0.5086 -1.2419 0.075 Uiso 1 1 calc R . .
H19B H -0.0387 0.5338 -1.3034 0.075 Uiso 1 1 calc R . .
C20 C -0.1107(17) 0.4186(13) -1.3038(13) 0.092(7) Uiso 1 1 d U . .
H20A H -0.0729 0.3868 -1.3419 0.138 Uiso 1 1 calc R . .
H20B H -0.1782 0.4191 -1.3283 0.138 Uiso 1 1 calc R . .
H20C H -0.1193 0.3944 -1.2653 0.138 Uiso 1 1 calc R . .
C21 C -0.2083(14) 0.4915(12) -1.1414(11) 0.063(5) Uiso 1 1 d U . .
H21A H -0.2041 0.4624 -1.1059 0.075 Uiso 1 1 calc R . .
H21B H -0.2210 0.4509 -1.1937 0.075 Uiso 1 1 calc R . .
C22 C -0.2997(17) 0.5376(13) -1.1279(12) 0.068(5) Uiso 1 1 d U . .
C23 C -0.0184(15) 0.5246(12) -1.0970(11) 0.067(5) Uiso 1 1 d U . .
H23A H 0.0181 0.4948 -1.1381 0.080 Uiso 1 1 calc R . .
H23B H -0.0425 0.4879 -1.0708 0.080 Uiso 1 1 calc R . .
C24 C 0.0552(17) 0.5969(13) -1.0413(11) 0.064(5) Uiso 1 1 d U . .
C25 C -0.2754(14) 0.7312(11) -1.2416(10) 0.058(5) Uiso 1 1 d U . .
H25A H -0.3286 0.7646 -1.2413 0.070 Uiso 1 1 calc R . .
H25B H -0.2845 0.7088 -1.2014 0.070 Uiso 1 1 calc R . .
C26 C -0.2920(15) 0.6652(12) -1.3141(11) 0.064(5) Uiso 1 1 d U . .
H26 H -0.2394 0.6316 -1.3103 0.076 Uiso 1 1 calc R . .
C27 C -0.3970(15) 0.6064(12) -1.3363(12) 0.064(5) Uiso 1 1 d U . .
C28 C -0.413(6) 0.380(5) -1.436(4) 0.56(6) Uiso 1 1 d . . .
H28A H -0.4860 0.3601 -1.4570 0.835 Uiso 1 1 calc R . .
H28B H -0.3710 0.3526 -1.4727 0.835 Uiso 1 1 calc R . .
H28C H -0.3967 0.4380 -1.4229 0.835 Uiso 1 1 calc R . .
C29 C -0.3506(16) 0.7256(12) -1.4096(12) 0.076(6) Uiso 1 1 d U . .
H29A H -0.4176 0.6998 -1.4023 0.091 Uiso 1 1 calc R . .
H29B H -0.3492 0.7111 -1.4647 0.091 Uiso 1 1 calc R . .
C30 C -0.336(2) 0.8209(15) -1.3690(14) 0.082(6) Uiso 1 1 d U . .
C31 C -0.2155(15) 0.6403(12) -1.4355(11) 0.067(5) Uiso 1 1 d U . .
H31A H -0.2195 0.6542 -1.4816 0.080 Uiso 1 1 calc R . .
H31B H -0.2520 0.5841 -1.4497 0.080 Uiso 1 1 calc R . .
C32 C -0.1020(18) 0.6467(15) -1.4052(13) 0.078(6) Uiso 1 1 d U . .
C33 C -0.218(2) 0.8795(19) -0.6851(16) 0.137(9) Uiso 1 1 d U . .
H33A H -0.2174 0.9294 -0.6410 0.165 Uiso 1 1 calc R . .
H33B H -0.2899 0.8503 -0.6997 0.165 Uiso 1 1 calc R . .
C34 C -0.163(2) 0.8328(17) -0.6592(16) 0.109(7) Uiso 1 1 d U . .
H34 H -0.1890 0.7815 -0.7038 0.131 Uiso 1 1 calc R . .
C35 C -0.202(2) 0.8035(17) -0.6038(15) 0.115(7) Uiso 1 1 d U . .
H35A H -0.1864 0.8475 -0.5533 0.138 Uiso 1 1 calc R . .
H35B H -0.1679 0.7590 -0.6016 0.138 Uiso 1 1 calc R . .
C36 C -0.317(3) 0.774(2) -0.6221(19) 0.185(12) Uiso 1 1 d U . .
H36A H -0.3397 0.7516 -0.5846 0.277 Uiso 1 1 calc R . .
H36B H -0.3329 0.7314 -0.6729 0.277 Uiso 1 1 calc R . .
H36C H -0.3513 0.8186 -0.6208 0.277 Uiso 1 1 calc R . .
C37 C -0.0245(15) 0.7589(11) -0.7035(11) 0.063(5) Uiso 1 1 d U . .
H37A H -0.0542 0.7232 -0.6781 0.075 Uiso 1 1 calc R . .
H37B H 0.0511 0.7655 -0.6943 0.075 Uiso 1 1 calc R . .
C38 C -0.0620(16) 0.7215(13) -0.7878(12) 0.069(5) Uiso 1 1 d U . .
C39 C 0.0190(14) 0.8975(11) -0.6040(10) 0.058(5) Uiso 1 1 d U . .
H39A H 0.0799 0.8731 -0.5987 0.070 Uiso 1 1 calc R . .
H39B H -0.0134 0.9064 -0.5574 0.070 Uiso 1 1 calc R . .
C40 C 0.0538(15) 0.9812(12) -0.6124(12) 0.057(5) Uiso 1 1 d U . .
O1W O 1.1254(8) 1.8169(6) 0.0614(6) 0.044(3) Uiso 1 1 d . . .
O2W O 1.4712(16) 1.7582(13) -0.1469(12) 0.156(8) Uiso 1 1 d . . .
O3W O 0.3225(12) 1.9683(9) -0.0259(9) 0.098(5) Uiso 1 1 d . . .
O4W O 1.2117(12) 1.7524(10) -0.1675(9) 0.104(5) Uiso 1 1 d . . .
O5W O 0.410(2) 1.5291(16) -0.1441(14) 0.069(8) Uiso 0.50 1 d P . .
O6W O 1.2858(15) 1.9636(12) 0.2972(11) 0.136(7) Uiso 1 1 d . . .
O7W O 1.140(2) 1.5633(17) -0.4526(15) 0.079(9) Uiso 0.50 1 d P . .
O8W O 1.319(3) 1.564(2) -0.384(2) 0.142(14) Uiso 0.50 1 d P . .
O9W O 0.128(3) 1.407(3) -0.390(3) 0.179(18) Uiso 0.50 1 d P . .
O10W O 0.600(2) 1.8813(16) -0.1111(15) 0.194(11) Uiso 1 1 d . . .
O11W O -0.399(3) 0.559(3) -1.291(3) 0.169(17) Uiso 0.50 1 d P . .
O12W O 0.270(4) 1.610(3) -0.177(3) 0.20(2) Uiso 0.50 1 d P . .
N6 N 0.673(2) 1.9742(19) -0.1543(18) 0.066(4) Uiso 0.50 1 d PDU . .
O1N O 0.590(2) 1.9750(16) -0.1936(15) 0.069(5) Uiso 0.50 1 d PDU . .
O2N O 0.649(2) 1.9277(18) -0.1193(16) 0.071(5) Uiso 0.50 1 d PDU . .
O3N O 0.7605(18) 1.9961(15) -0.1558(14) 0.059(5) Uiso 0.50 1 d PDU . .

loop_
_atom_site_aniso_label
_atom_site_aniso_U_11
_atom_site_aniso_U_22
_atom_site_aniso_U_33
_atom_site_aniso_U_23
_atom_site_aniso_U_13
_atom_site_aniso_U_12
Fe1 0.044(2) 0.0237(19) 0.052(2) 0.0215(18) 0.0330(19) 0.0128(17)
Fe2 0.0391(15) 0.0270(14) 0.0520(17) 0.0237(13) 0.0284(13) 0.0125(12)
Fe3 0.0448(16) 0.0268(14) 0.0466(17) 0.0181(13) 0.0275(14) 0.0086(12)
Fe4 0.0498(17) 0.0262(14) 0.0522(18) 0.0222(13) 0.0332(14) 0.0122(12)
Fe5 0.096(3) 0.072(2) 0.093(3) 0.035(2) 0.044(2) 0.031(2)
Fe6 0.0580(18) 0.0302(14) 0.0648(19) 0.0221(14) 0.0469(16) 0.0139(13)
Fe7 0.0557(19) 0.0373(16) 0.087(2) 0.0338(16) 0.0417(17) 0.0131(14)
Fe8 0.0522(17) 0.0267(14) 0.0548(18) 0.0212(13) 0.0307(14) 0.0128(13)
Fe9 0.069(2) 0.0416(16) 0.0501(18) 0.0213(14) 0.0280(16) 0.0085(15)
Fe10 0.0645(19) 0.0315(15) 0.0474(17) 0.0225(13) 0.0292(15) 0.0168(14)

loop_
_atom_type_symbol
_atom_type_description
_atom_type_scat_dispersion_real
_atom_type_scat_dispersion_imag
_atom_type_scat_source
C C 0.0033 0.0016 'International Tables Vol C Tables 4.2.6.8 and 6.1.1.4'
H H 0.0000 0.0000 'International Tables Vol C Tables 4.2.6.8 and 6.1.1.4'
N N 0.0061 0.0033 'International Tables Vol C Tables 4.2.6.8 and 6.1.1.4'
O O 0.0106 0.0060 'International Tables Vol C Tables 4.2.6.8 and 6.1.1.4'
Fe Fe 0.3463 0.8444 'International Tables Vol C Tables 4.2.6.8 and 6.1.1.4'

loop_
_geom_angle_atom_site_label_1
_geom_angle_atom_site_label_2
_geom_angle_atom_site_label_3
_geom_angle
_geom_angle_site_symmetry_1
_geom_angle_site_symmetry_3
_geom_angle_publ_flag
O2 Fe1 O2 180.000(2) 2_573 . ?
O2 Fe1 O1 82.4(4) 2_573 2_573 ?
O2 Fe1 O1 97.6(4) . 2_573 ?
O2 Fe1 O1 97.6(4) 2_573 . ?
O2 Fe1 O1 82.4(4) . . ?
O1 Fe1 O1 180.000(1) 2_573 . ?
O2 Fe1 O3 82.7(4) 2_573 2_573 ?
O2 Fe1 O3 97.3(4) . 2_573 ?
O1 Fe1 O3 96.6(4) 2_573 2_573 ?
O1 Fe1 O3 83.4(4) . 2_573 ?
O2 Fe1 O3 97.3(4) 2_573 . ?
O2 Fe1 O3 82.7(4) . . ?
O1 Fe1 O3 83.4(4) 2_573 . ?
O1 Fe1 O3 96.6(4) . . ?
O3 Fe1 O3 180.0(5) 2_573 . ?
O8 Fe2 O4 92.8(4) . . ?
O8 Fe2 O9 99.0(4) . . ?
O4 Fe2 O9 98.1(4) . . ?
O8 Fe2 O5 100.5(4) . . ?
O4 Fe2 O5 164.8(4) . . ?
O9 Fe2 O5 87.2(4) . . ?
O8 Fe2 O3 96.3(4) . 2_573 ?
O4 Fe2 O3 80.3(4) . 2_573 ?
O9 Fe2 O3 164.7(4) . 2_573 ?
O5 Fe2 O3 90.8(4) . 2_573 ?
O8 Fe2 O1 172.8(4) . . ?
O4 Fe2 O1 90.6(4) . . ?
O9 Fe2 O1 86.9(4) . . ?
O5 Fe2 O1 75.4(4) . . ?
O3 Fe2 O1 77.9(3) 2_573 . ?
O10 Fe3 O5 93.6(4) . . ?
O10 Fe3 O6 97.0(4) . . ?
O5 Fe3 O6 166.2(4) . . ?
O10 Fe3 O11 95.3(4) . . ?
O5 Fe3 O11 96.0(4) . . ?
O6 Fe3 O11 91.8(4) . . ?
O10 Fe3 O1 93.9(4) . . ?
O5 Fe3 O1 78.5(4) . . ?
O6 Fe3 O1 92.0(4) . . ?
O11 Fe3 O1 169.5(4) . . ?
O10 Fe3 O2 170.1(4) . . ?
O5 Fe3 O2 89.4(4) . . ?
O6 Fe3 O2 78.7(4) . . ?
O11 Fe3 O2 93.7(4) . . ?
O1 Fe3 O2 77.5(4) . . ?
O7 Fe4 O12 98.8(4) 2_573 . ?
O7 Fe4 O4 92.1(4) 2_573 2_573 ?
O12 Fe4 O4 99.5(4) . 2_573 ?
O7 Fe4 O6 99.5(4) 2_573 . ?
O12 Fe4 O6 87.0(4) . . ?
O4 Fe4 O6 165.8(4) 2_573 . ?
O7 Fe4 O3 96.0(4) 2_573 . ?
O12 Fe4 O3 165.2(4) . . ?
O4 Fe4 O3 80.5(4) 2_573 . ?
O6 Fe4 O3 90.1(4) . . ?
O7 Fe4 O2 171.8(4) 2_573 . ?
O12 Fe4 O2 87.7(4) . . ?
O4 Fe4 O2 91.6(4) 2_573 . ?
O6 Fe4 O2 75.9(4) . . ?
O3 Fe4 O2 77.5(4) . . ?
O7 Fe5 O21 107.9(6) . . ?
O7 Fe5 O23 99.5(6) . . ?
O21 Fe5 O23 152.0(7) . . ?
O7 Fe5 O25 104.4(5) . . ?
O21 Fe5 O25 86.3(6) . . ?
O23 Fe5 O25 81.1(6) . . ?
O7 Fe5 O20 80.7(5) . . ?
O21 Fe5 O20 102.3(5) . . ?
O23 Fe5 O20 87.6(6) . . ?
O25 Fe5 O20 168.2(5) . . ?
O7 Fe5 N1 162.3(6) . . ?
O21 Fe5 N1 76.3(6) . . ?
O23 Fe5 N1 79.4(7) . . ?
O25 Fe5 N1 92.9(6) . . ?
O20 Fe5 N1 81.6(6) . . ?
O42 Fe6 O7 95.9(5) . . ?
O42 Fe6 O8 94.5(5) . . ?
O7 Fe6 O8 101.2(4) . . ?
O42 Fe6 O26 90.9(5) . . ?
O7 Fe6 O26 173.1(5) . . ?
O8 Fe6 O26 79.5(5) . . ?
O42 Fe6 O20 90.8(5) . . ?
O7 Fe6 O20 80.8(5) . . ?
O8 Fe6 O20 174.0(5) . . ?
O26 Fe6 O20 97.8(5) . . ?
O42 Fe6 O48 176.1(5) . . ?
O7 Fe6 O48 86.4(4) . . ?
O8 Fe6 O48 88.1(4) . . ?
O26 Fe6 O48 86.7(4) . . ?
O20 Fe6 O48 86.4(5) . . ?
O8 Fe7 O29 103.3(5) . . ?
O8 Fe7 O26 81.6(5) . . ?
O29 Fe7 O26 97.1(5) . . ?
O8 Fe7 O27 100.9(5) . . ?
O29 Fe7 O27 155.6(5) . . ?
O26 Fe7 O27 89.1(5) . . ?
O8 Fe7 O31 106.2(4) . . ?
O29 Fe7 O31 85.4(5) . . ?
O26 Fe7 O31 171.1(5) . . ?
O27 Fe7 O31 85.3(5) . . ?
O8 Fe7 N2 161.8(5) . . ?
O29 Fe7 N2 79.4(5) . . ?
O26 Fe7 N2 80.2(5) . . ?
O27 Fe7 N2 78.4(5) . . ?
O31 Fe7 N2 91.9(5) . . ?
O9 Fe8 O34 97.7(4) . . ?
O9 Fe8 O32 104.2(5) . . ?
O34 Fe8 O32 155.9(5) . . ?
O9 Fe8 O10 96.3(4) . . ?
O34 Fe8 O10 91.9(4) . . ?
O32 Fe8 O10 95.4(5) . . ?
O9 Fe8 O36 91.2(4) . . ?
O34 Fe8 O36 83.8(4) . . ?
O32 Fe8 O36 86.0(4) . . ?
O10 Fe8 O36 171.8(4) . . ?
O9 Fe8 N3 177.1(5) . . ?
O34 Fe8 N3 79.4(5) . . ?
O32 Fe8 N3 78.6(5) . . ?
O10 Fe8 N3 84.2(5) . . ?
O36 Fe8 N3 88.2(5) . . ?
O12 Fe9 O37 98.4(5) . . ?
O12 Fe9 O39 102.4(5) . . ?
O37 Fe9 O39 156.6(6) . . ?
O12 Fe9 O11 97.3(5) . . ?
O37 Fe9 O11 93.5(5) . . ?
O39 Fe9 O11 94.4(5) . . ?
O12 Fe9 O41 91.7(5) . . ?
O37 Fe9 O41 81.9(5) . . ?
O39 Fe9 O41 86.9(5) . . ?
O11 Fe9 O41 170.5(5) . . ?
O12 Fe9 N4 178.9(5) . . ?
O37 Fe9 N4 80.5(6) . . ?
O39 Fe9 N4 78.7(5) . . ?
O11 Fe9 N4 82.7(5) . . ?
O41 Fe9 N4 88.2(5) . . ?
O4 Fe10 O42 88.7(4) . . ?
O4 Fe10 O45 105.9(5) . . ?
O42 Fe10 O45 93.7(5) . . ?
O4 Fe10 O43 104.0(4) . . ?
O42 Fe10 O43 95.1(5) . . ?
O45 Fe10 O43 149.0(5) . . ?
O4 Fe10 O47 95.8(4) . . ?
O42 Fe10 O47 175.5(5) . . ?
O45 Fe10 O47 85.5(5) . . ?
O43 Fe10 O47 83.4(4) . . ?
O4 Fe10 N5 170.4(5) . . ?
O42 Fe10 N5 81.8(5) . . ?
O45 Fe10 N5 76.5(5) . . ?
O43 Fe10 N5 75.5(5) . . ?
O47 Fe10 N5 93.7(5) . . ?
Fe1 O1 Fe3 100.0(4) . . ?
Fe1 O1 Fe2 98.8(4) . . ?
Fe3 O1 Fe2 97.0(4) . . ?
Fe1 O2 Fe3 100.1(4) . . ?
Fe1 O2 Fe4 99.0(4) . . ?
Fe3 O2 Fe4 96.9(4) . . ?
Fe1 O3 Fe4 100.8(4) . . ?
Fe1 O3 Fe2 99.9(4) . 2_573 ?
Fe4 O3 Fe2 95.0(4) . 2_573 ?
Fe10 O4 Fe2 127.0(5) . . ?
Fe10 O4 Fe4 124.7(5) . 2_573 ?
Fe2 O4 Fe4 102.7(4) . 2_573 ?
Fe3 O5 Fe2 107.9(5) . . ?
Fe3 O6 Fe4 107.7(4) . . ?
Fe4 O7 Fe5 128.2(6) 2_573 . ?
Fe4 O7 Fe6 124.2(5) 2_573 . ?
Fe5 O7 Fe6 101.7(5) . . ?
Fe7 O8 Fe2 129.1(6) . . ?
Fe7 O8 Fe6 101.3(5) . . ?
Fe2 O8 Fe6 124.0(6) . . ?
Fe8 O9 Fe2 140.6(5) . . ?
C17 O10 Fe3 120.2(9) . . ?
C17 O10 Fe8 109.7(9) . . ?
Fe3 O10 Fe8 130.0(5) . . ?
C25 O11 Fe3 122.9(10) . . ?
C25 O11 Fe9 108.4(10) . . ?
Fe3 O11 Fe9 128.7(6) . . ?
Fe9 O12 Fe4 138.7(6) . . ?
C1 O20 Fe6 146.3(12) . . ?
C1 O20 Fe5 114.4(12) . . ?
Fe6 O20 Fe5 96.5(5) . . ?
C6 O21 Fe5 121.3(15) . . ?
C8 O23 Fe5 115.4(18) . . ?
C9 O26 Fe6 139.6(12) . . ?
C9 O26 Fe7 117.8(11) . . ?
Fe6 O26 Fe7 97.2(5) . . ?
C14 O27 Fe7 119.5(13) . . ?
C16 O29 Fe7 115.4(12) . . ?
C22 O32 Fe8 117.9(13) . . ?
C24 O34 Fe8 118.9(12) . . ?
C30 O37 Fe9 116.5(15) . . ?
C32 O39 Fe9 118.7(13) . . ?
C33 O42 Fe6 121.5(14) . . ?
C33 O42 Fe10 110.5(14) . . ?
Fe6 O42 Fe10 127.9(6) . . ?
C38 O43 Fe10 119.4(12) . . ?
C40 O45 Fe10 124.6(12) . . ?
C7 N1 C2 117.2(18) . . ?
C7 N1 C5 111.4(17) . . ?
C2 N1 C5 105.3(17) . . ?
C7 N1 Fe5 110.7(13) . . ?
C2 N1 Fe5 102.9(13) . . ?
C5 N1 Fe5 108.8(13) . . ?
C13 N2 C10 119.7(15) . . ?
C13 N2 C15 113.9(14) . . ?
C10 N2 C15 108.8(14) . . ?
C13 N2 Fe7 105.5(11) . . ?
C10 N2 Fe7 103.4(11) . . ?
C15 N2 Fe7 103.7(10) . . ?
C23 N3 C21 115.3(14) . . ?
C23 N3 C18 117.6(14) . . ?
C21 N3 C18 110.8(14) . . ?
C23 N3 Fe8 104.8(11) . . ?
C21 N3 Fe8 103.6(10) . . ?
C18 N3 Fe8 102.6(10) . . ?
C29 N4 C31 113.0(15) . . ?
C29 N4 C26 115.4(15) . . ?
C31 N4 C26 113.0(15) . . ?
C29 N4 Fe9 106.0(11) . . ?
C31 N4 Fe9 104.1(11) . . ?
C26 N4 Fe9 104.1(11) . . ?
C34 N5 C37 112.4(17) . . ?
C34 N5 C39 114.3(17) . . ?
C37 N5 C39 111.4(14) . . ?
C34 N5 Fe10 105.5(14) . . ?
C37 N5 Fe10 105.1(11) . . ?
C39 N5 Fe10 107.3(10) . . ?
O20 C1 C2 106.2(17) . . ?
N1 C2 C1 106.9(18) . . ?
N1 C2 C3 110.5(19) . . ?
C1 C2 C3 111.1(19) . . ?
C2 C3 C4 101(2) . . ?
N1 C5 C6 110(2) . . ?
O22 C6 O21 129(2) . . ?
O22 C6 C5 118(2) . . ?
O21 C6 C5 112(2) . . ?
N1 C7 C8 106(2) . . ?
O23 C8 O24 115(3) . . ?
O23 C8 C7 126(3) . . ?
O24 C8 C7 119(3) . . ?
O26 C9 C10 104.8(16) . . ?
N2 C10 C9 113.1(17) . . ?
N2 C10 C11 111.1(16) . . ?
C9 C10 C11 110.3(17) . . ?
C12 C11 C10 107.3(18) . . ?
N2 C13 C14 111.4(17) . . ?
O28 C14 O27 124.5(19) . . ?
O28 C14 C13 119.3(19) . . ?
O27 C14 C13 115.8(18) . . ?
C16 C15 N2 110.3(15) . . ?
O29 C16 O30 120.4(18) . . ?
O29 C16 C15 121.5(18) . . ?
O30 C16 C15 118.0(18) . . ?
O10 C17 C18 112.3(13) . . ?
N3 C18 C17 112.1(14) . . ?
N3 C18 C19 115.4(15) . . ?
C17 C18 C19 110.5(14) . . ?
C18 C19 C20 116.1(16) . . ?
N3 C21 C22 112.4(16) . . ?
O33 C22 O32 125(2) . . ?
O33 C22 C21 119(2) . . ?
O32 C22 C21 115.7(19) . . ?
N3 C23 C24 112.6(16) . . ?
O35 C24 O34 122.4(19) . . ?
O35 C24 C23 119.5(19) . . ?
O34 C24 C23 117.3(18) . . ?
O11 C25 C26 114.6(16) . . ?
C25 C26 N4 110.2(16) . . ?
C25 C26 C27 117.1(17) . . ?
N4 C26 C27 112.2(16) . . ?
O11W C27 C26 108(2) . . ?
N4 C29 C30 109.2(17) . . ?
O37 C30 O38 124(2) . . ?
O37 C30 C29 122(2) . . ?
O38 C30 C29 114(2) . . ?
N4 C31 C32 110.6(17) . . ?
O40 C32 O39 124(2) . . ?
O40 C32 C31 121(2) . . ?
O39 C32 C31 116(2) . . ?
C34 C33 O42 123(3) . . ?
C33 C34 C35 118(3) . . ?
C33 C34 N5 114(2) . . ?
C35 C34 N5 124(2) . . ?
C34 C35 C36 112(3) . . ?
N5 C37 C38 108.9(16) . . ?
O44 C38 O43 120.1(19) . . ?
O44 C38 C37 121.6(19) . . ?
O43 C38 C37 118.3(18) . . ?
N5 C39 C40 111.6(15) . . ?
O46 C40 O45 127.9(19) . . ?
O46 C40 C39 116.5(18) . . ?
O45 C40 C39 115.5(17) . . ?
O3N N6 O2N 119(3) . . ?
O3N N6 O1N 132(3) . . ?
O2N N6 O1N 107(3) . . ?
O10W O2N N6 152(4) . . ?

loop_
_geom_bond_atom_site_label_1
_geom_bond_atom_site_label_2
_geom_bond_distance
_geom_bond_site_symmetry_2
_geom_bond_publ_flag
Fe1 O2 1.993(9) 2_573 ?
Fe1 O2 1.993(9) . ?
Fe1 O1 1.998(9) 2_573 ?
Fe1 O1 1.998(9) . ?
Fe1 O3 2.041(9) 2_573 ?
Fe1 O3 2.041(9) . ?
Fe2 O8 1.888(10) . ?
Fe2 O4 1.965(10) . ?
Fe2 O9 1.981(10) . ?
Fe2 O5 2.011(10) . ?
Fe2 O3 2.099(9) 2_573 ?
Fe2 O1 2.172(9) . ?
Fe3 O10 1.939(10) . ?
Fe3 O5 1.945(10) . ?
Fe3 O6 1.958(10) . ?
Fe3 O11 1.966(11) . ?
Fe3 O1 2.100(10) . ?
Fe3 O2 2.101(9) . ?
Fe4 O7 1.910(10) 2_573 ?
Fe4 O12 1.948(11) . ?
Fe4 O4 1.978(9) 2_573 ?
Fe4 O6 2.006(10) . ?
Fe4 O3 2.080(10) . ?
Fe4 O2 2.179(9) . ?
Fe5 O7 1.943(10) . ?
Fe5 O21 1.991(15) . ?
Fe5 O23 2.007(16) . ?
Fe5 O25 2.027(14) . ?
Fe5 O20 2.047(12) . ?
Fe5 N1 2.201(17) . ?
Fe6 O42 1.965(12) . ?
Fe6 O7 1.969(10) . ?
Fe6 O8 1.979(11) . ?
Fe6 O26 1.980(12) . ?
Fe6 O20 2.019(12) . ?
Fe6 O48 2.158(11) . ?
Fe7 O8 1.876(11) . ?
Fe7 O29 1.973(12) . ?
Fe7 O26 1.995(11) . ?
Fe7 O27 1.999(13) . ?
Fe7 O31 2.071(11) . ?
Fe7 N2 2.223(14) . ?
Fe8 O9 1.875(10) . ?
Fe8 O34 1.967(11) . ?
Fe8 O32 1.992(12) . ?
Fe8 O10 2.007(10) . ?
Fe8 O36 2.096(10) . ?
Fe8 N3 2.218(13) . ?
Fe9 O12 1.887(11) . ?
Fe9 O37 1.954(13) . ?
Fe9 O39 1.992(12) . ?
Fe9 O11 1.993(11) . ?
Fe9 O41 2.130(12) . ?
Fe9 N4 2.201(15) . ?
Fe10 O4 1.866(9) . ?
Fe10 O42 1.970(11) . ?
Fe10 O45 1.971(12) . ?
Fe10 O43 1.990(11) . ?
Fe10 O47 2.114(11) . ?
Fe10 N5 2.286(14) . ?
O3 Fe2 2.099(9) 2_573 ?
O4 Fe4 1.978(9) 2_573 ?
O7 Fe4 1.910(10) 2_573 ?
O10 C17 1.431(17) . ?
O11 C25 1.411(19) . ?
O20 C1 1.42(2) . ?
O21 C6 1.39(3) . ?
O22 C6 1.21(2) . ?
O23 C8 1.26(3) . ?
O24 C8 1.28(3) . ?
O26 C9 1.41(2) . ?
O27 C14 1.30(2) . ?
O28 C14 1.22(2) . ?
O29 C16 1.272(19) . ?
O30 C16 1.277(19) . ?
O32 C22 1.29(2) . ?
O33 C22 1.22(2) . ?
O34 C24 1.28(2) . ?
O35 C24 1.25(2) . ?
O37 C30 1.20(2) . ?
O38 C30 1.26(3) . ?
O39 C32 1.30(2) . ?
O40 C32 1.25(2) . ?
O42 C33 1.46(3) . ?
O43 C38 1.31(2) . ?
O44 C38 1.27(2) . ?
O45 C40 1.255(19) . ?
O46 C40 1.20(2) . ?
N1 C7 1.50(2) . ?
N1 C2 1.52(3) . ?
N1 C5 1.53(2) . ?
N2 C13 1.45(2) . ?
N2 C10 1.49(2) . ?
N2 C15 1.50(2) . ?
N3 C23 1.44(2) . ?
N3 C21 1.47(2) . ?
N3 C18 1.48(2) . ?
N4 C29 1.46(2) . ?
N4 C31 1.48(2) . ?
N4 C26 1.49(2) . ?
N5 C34 1.43(3) . ?
N5 C37 1.47(2) . ?
N5 C39 1.49(2) . ?
C1 C2 1.58(3) . ?
C2 C3 1.62(3) . ?
C3 C4 1.66(3) . ?
C5 C6 1.54(3) . ?
C7 C8 1.51(3) . ?
C9 C10 1.52(3) . ?
C10 C11 1.65(3) . ?
C11 C12 1.54(3) . ?
C13 C14 1.50(2) . ?
C15 C16 1.47(2) . ?
C17 C18 1.49(2) . ?
C18 C19 1.55(2) . ?
C19 C20 1.60(3) . ?
C21 C22 1.53(2) . ?
C23 C24 1.48(2) . ?
C25 C26 1.42(2) . ?
C26 C27 1.52(2) . ?
C27 O11W 1.37(4) . ?
C29 C30 1.56(3) . ?
C31 C32 1.51(3) . ?
C33 C34 1.34(3) . ?
C34 C35 1.41(3) . ?
C35 C36 1.48(3) . ?
C37 C38 1.48(2) . ?
C39 C40 1.55(2) . ?
O10W O2N 1.03(3) . ?
N6 O3N 1.164(17) . ?
N6 O2N 1.235(18) . ?
N6 O1N 1.250(17) . ?

loop_
_geom_torsion_atom_site_label_1
_geom_torsion_atom_site_label_2
_geom_torsion_atom_site_label_3
_geom_torsion_atom_site_label_4
_geom_torsion
_geom_torsion_site_symmetry_1
_geom_torsion_site_symmetry_2
_geom_torsion_site_symmetry_3
_geom_torsion_site_symmetry_4
_geom_torsion_publ_flag
O2 Fe1 O1 Fe3 -179.3(4) 2_573 . . . ?
O2 Fe1 O1 Fe3 0.7(4) . . . . ?
O1 Fe1 O1 Fe3 -115(100) 2_573 . . . ?
O3 Fe1 O1 Fe3 99.1(4) 2_573 . . . ?
O3 Fe1 O1 Fe3 -80.9(4) . . . . ?
O2 Fe1 O1 Fe2 81.9(4) 2_573 . . . ?
O2 Fe1 O1 Fe2 -98.1(4) . . . . ?
O1 Fe1 O1 Fe2 146(100) 2_573 . . . ?
O3 Fe1 O1 Fe2 0.3(4) 2_573 . . . ?
O3 Fe1 O1 Fe2 -179.7(4) . . . . ?
O10 Fe3 O1 Fe1 174.4(4) . . . . ?
O5 Fe3 O1 Fe1 -92.6(4) . . . . ?
O6 Fe3 O1 Fe1 77.3(4) . . . . ?
O11 Fe3 O1 Fe1 -34(2) . . . . ?
O2 Fe3 O1 Fe1 -0.7(4) . . . . ?
O10 Fe3 O1 Fe2 -85.3(4) . . . . ?
O5 Fe3 O1 Fe2 7.7(4) . . . . ?
O6 Fe3 O1 Fe2 177.6(4) . . . . ?
O11 Fe3 O1 Fe2 66(2) . . . . ?
O2 Fe3 O1 Fe2 99.6(4) . . . . ?
O8 Fe2 O1 Fe1 38(4) . . . . ?
O4 Fe2 O1 Fe1 -80.2(4) . . . . ?
O9 Fe2 O1 Fe1 -178.3(4) . . . . ?
O5 Fe2 O1 Fe1 93.8(4) . . . . ?
O3 Fe2 O1 Fe1 -0.3(4) 2_573 . . . ?
O8 Fe2 O1 Fe3 -64(4) . . . . ?
O4 Fe2 O1 Fe3 178.5(4) . . . . ?
O9 Fe2 O1 Fe3 80.4(4) . . . . ?
O5 Fe2 O1 Fe3 -7.5(4) . . . . ?
O3 Fe2 O1 Fe3 -101.6(4) 2_573 . . . ?
O2 Fe1 O2 Fe3 87(100) 2_573 . . . ?
O1 Fe1 O2 Fe3 179.3(4) 2_573 . . . ?
O1 Fe1 O2 Fe3 -0.7(4) . . . . ?
O3 Fe1 O2 Fe3 -83.0(4) 2_573 . . . ?
O3 Fe1 O2 Fe3 97.0(4) . . . . ?
O2 Fe1 O2 Fe4 -11(100) 2_573 . . . ?
O1 Fe1 O2 Fe4 80.6(4) 2_573 . . . ?
O1 Fe1 O2 Fe4 -99.4(4) . . . . ?
O3 Fe1 O2 Fe4 178.3(4) 2_573 . . . ?
O3 Fe1 O2 Fe4 -1.7(4) . . . . ?
O10 Fe3 O2 Fe1 -29(2) . . . . ?
O5 Fe3 O2 Fe1 79.1(4) . . . . ?
O6 Fe3 O2 Fe1 -93.9(4) . . . . ?
O11 Fe3 O2 Fe1 175.0(4) . . . . ?
O1 Fe3 O2 Fe1 0.7(4) . . . . ?
O10 Fe3 O2 Fe4 72(2) . . . . ?
O5 Fe3 O2 Fe4 179.5(4) . . . . ?
O6 Fe3 O2 Fe4 6.5(4) . . . . ?
O11 Fe3 O2 Fe4 -84.5(4) . . . . ?
O1 Fe3 O2 Fe4 101.2(4) . . . . ?
O7 Fe4 O2 Fe1 39(3) 2_573 . . . ?
O12 Fe4 O2 Fe1 -177.6(4) . . . . ?
O4 Fe4 O2 Fe1 -78.2(4) 2_573 . . . ?
O6 Fe4 O2 Fe1 95.0(4) . . . . ?
O3 Fe4 O2 Fe1 1.7(4) . . . . ?
O7 Fe4 O2 Fe3 -62(3) 2_573 . . . ?
O12 Fe4 O2 Fe3 81.0(4) . . . . ?
O4 Fe4 O2 Fe3 -179.6(4) 2_573 . . . ?
O6 Fe4 O2 Fe3 -6.4(4) . . . . ?
O3 Fe4 O2 Fe3 -99.7(4) . . . . ?
O2 Fe1 O3 Fe4 -178.2(4) 2_573 . . . ?
O2 Fe1 O3 Fe4 1.8(4) . . . . ?
O1 Fe1 O3 Fe4 -96.8(4) 2_573 . . . ?
O1 Fe1 O3 Fe4 83.2(4) . . . . ?
O3 Fe1 O3 Fe4 102(100) 2_573 . . . ?
O2 Fe1 O3 Fe2 -81.2(4) 2_573 . . 2_573 ?
O2 Fe1 O3 Fe2 98.8(4) . . . 2_573 ?
O1 Fe1 O3 Fe2 0.3(4) 2_573 . . 2_573 ?
O1 Fe1 O3 Fe2 -179.7(4) . . . 2_573 ?
O3 Fe1 O3 Fe2 -161(100) 2_573 . . 2_573 ?
O7 Fe4 O3 Fe1 -176.7(4) 2_573 . . . ?
O12 Fe4 O3 Fe1 1.1(18) . . . . ?
O4 Fe4 O3 Fe1 92.2(4) 2_573 . . . ?
O6 Fe4 O3 Fe1 -77.2(4) . . . . ?
O2 Fe4 O3 Fe1 -1.7(4) . . . . ?
O7 Fe4 O3 Fe2 82.3(4) 2_573 . . 2_573 ?
O12 Fe4 O3 Fe2 -99.9(16) . . . 2_573 ?
O4 Fe4 O3 Fe2 -8.9(4) 2_573 . . 2_573 ?
O6 Fe4 O3 Fe2 -178.2(4) . . . 2_573 ?
O2 Fe4 O3 Fe2 -102.7(4) . . . 2_573 ?
O42 Fe10 O4 Fe2 -72.2(6) . . . . ?
O45 Fe10 O4 Fe2 -165.7(6) . . . . ?
O43 Fe10 O4 Fe2 22.7(7) . . . . ?
O47 Fe10 O4 Fe2 107.3(6) . . . . ?
N5 Fe10 O4 Fe2 -63(3) . . . . ?
O42 Fe10 O4 Fe4 76.8(6) . . . 2_573 ?
O45 Fe10 O4 Fe4 -16.6(7) . . . 2_573 ?
O43 Fe10 O4 Fe4 171.7(5) . . . 2_573 ?
O47 Fe10 O4 Fe4 -103.6(6) . . . 2_573 ?
N5 Fe10 O4 Fe4 86(3) . . . 2_573 ?
O8 Fe2 O4 Fe10 68.0(6) . . . . ?
O9 Fe2 O4 Fe10 -31.5(7) . . . . ?
O5 Fe2 O4 Fe10 -141.1(13) . . . . ?
O3 Fe2 O4 Fe10 163.9(6) 2_573 . . . ?
O1 Fe2 O4 Fe10 -118.4(6) . . . . ?
O8 Fe2 O4 Fe4 -86.4(5) . . . 2_573 ?
O9 Fe2 O4 Fe4 174.2(4) . . . 2_573 ?
O5 Fe2 O4 Fe4 64.6(16) . . . 2_573 ?
O3 Fe2 O4 Fe4 9.6(4) 2_573 . . 2_573 ?
O1 Fe2 O4 Fe4 87.2(4) . . . 2_573 ?
O10 Fe3 O5 Fe2 84.6(5) . . . . ?
O6 Fe3 O5 Fe2 -55.9(19) . . . . ?
O11 Fe3 O5 Fe2 -179.7(5) . . . . ?
O1 Fe3 O5 Fe2 -8.6(4) . . . . ?
O2 Fe3 O5 Fe2 -86.0(5) . . . . ?
O8 Fe2 O5 Fe3 -177.7(5) . . . . ?
O4 Fe2 O5 Fe3 31.9(17) . . . . ?
O9 Fe2 O5 Fe3 -79.0(5) . . . . ?
O3 Fe2 O5 Fe3 85.7(5) 2_573 . . . ?
O1 Fe2 O5 Fe3 8.5(4) . . . . ?
O10 Fe3 O6 Fe4 -178.4(5) . . . . ?
O5 Fe3 O6 Fe4 -38(2) . . . . ?
O11 Fe3 O6 Fe4 86.0(5) . . . . ?
O1 Fe3 O6 Fe4 -84.2(5) . . . . ?
O2 Fe3 O6 Fe4 -7.4(4) . . . . ?
O7 Fe4 O6 Fe3 -179.6(5) 2_573 . . . ?
O12 Fe4 O6 Fe3 -81.2(5) . . . . ?
O4 Fe4 O6 Fe3 36.3(19) 2_573 . . . ?
O3 Fe4 O6 Fe3 84.3(5) . . . . ?
O2 Fe4 O6 Fe3 7.2(4) . . . . ?
O21 Fe5 O7 Fe4 -48.4(8) . . . 2_573 ?
O23 Fe5 O7 Fe4 125.6(7) . . . 2_573 ?
O25 Fe5 O7 Fe4 42.4(8) . . . 2_573 ?
O20 Fe5 O7 Fe4 -148.4(7) . . . 2_573 ?
N1 Fe5 O7 Fe4 -149.5(17) . . . 2_573 ?
O21 Fe5 O7 Fe6 104.7(6) . . . . ?
O23 Fe5 O7 Fe6 -81.3(6) . . . . ?
O25 Fe5 O7 Fe6 -164.5(5) . . . . ?
O20 Fe5 O7 Fe6 4.7(5) . . . . ?
N1 Fe5 O7 Fe6 4(2) . . . . ?
O42 Fe6 O7 Fe4 59.9(7) . . . 2_573 ?
O8 Fe6 O7 Fe4 -35.9(7) . . . 2_573 ?
O26 Fe6 O7 Fe4 -131(4) . . . 2_573 ?
O20 Fe6 O7 Fe4 149.8(7) . . . 2_573 ?
O48 Fe6 O7 Fe4 -123.2(6) . . . 2_573 ?
O42 Fe6 O7 Fe5 -94.7(5) . . . . ?
O8 Fe6 O7 Fe5 169.5(5) . . . . ?
O26 Fe6 O7 Fe5 74(4) . . . . ?
O20 Fe6 O7 Fe5 -4.8(5) . . . . ?
O48 Fe6 O7 Fe5 82.2(5) . . . . ?
O29 Fe7 O8 Fe2 53.8(8) . . . . ?
O26 Fe7 O8 Fe2 149.2(8) . . . . ?
O27 Fe7 O8 Fe2 -123.4(7) . . . . ?
O31 Fe7 O8 Fe2 -35.2(8) . . . . ?
N2 Fe7 O8 Fe2 150.5(14) . . . . ?
O29 Fe7 O8 Fe6 -100.0(5) . . . . ?
O26 Fe7 O8 Fe6 -4.6(5) . . . . ?
O27 Fe7 O8 Fe6 82.8(5) . . . . ?
O31 Fe7 O8 Fe6 171.0(4) . . . . ?
N2 Fe7 O8 Fe6 -3.3(19) . . . . ?
O4 Fe2 O8 Fe7 -131.9(7) . . . . ?
O9 Fe2 O8 Fe7 -33.2(8) . . . . ?
O5 Fe2 O8 Fe7 55.5(8) . . . . ?
O3 Fe2 O8 Fe7 147.6(7) 2_573 . . . ?
O1 Fe2 O8 Fe7 110(3) . . . . ?
O4 Fe2 O8 Fe6 16.7(7) . . . . ?
O9 Fe2 O8 Fe6 115.3(6) . . . . ?
O5 Fe2 O8 Fe6 -155.9(6) . . . . ?
O3 Fe2 O8 Fe6 -63.9(7) 2_573 . . . ?
O1 Fe2 O8 Fe6 -101(3) . . . . ?
O42 Fe6 O8 Fe7 94.7(5) . . . . ?
O7 Fe6 O8 Fe7 -168.3(5) . . . . ?
O26 Fe6 O8 Fe7 4.7(5) . . . . ?
O20 Fe6 O8 Fe7 -59(5) . . . . ?
O48 Fe6 O8 Fe7 -82.3(5) . . . . ?
O42 Fe6 O8 Fe2 -60.9(7) . . . . ?
O7 Fe6 O8 Fe2 36.1(7) . . . . ?
O26 Fe6 O8 Fe2 -151.0(7) . . . . ?
O20 Fe6 O8 Fe2 145(4) . . . . ?
O48 Fe6 O8 Fe2 122.0(7) . . . . ?
O34 Fe8 O9 Fe2 110.9(8) . . . . ?
O32 Fe8 O9 Fe2 -79.0(9) . . . . ?
O10 Fe8 O9 Fe2 18.2(9) . . . . ?
O36 Fe8 O9 Fe2 -165.1(8) . . . . ?
N3 Fe8 O9 Fe2 117(9) . . . . ?
O8 Fe2 O9 Fe8 122.1(8) . . . . ?
O4 Fe2 O9 Fe8 -143.8(8) . . . . ?
O5 Fe2 O9 Fe8 21.9(8) . . . . ?
O3 Fe2 O9 Fe8 -60.9(19) 2_573 . . . ?
O1 Fe2 O9 Fe8 -53.6(8) . . . . ?
O5 Fe3 O10 C17 155.6(11) . . . . ?
O6 Fe3 O10 C17 -33.2(11) . . . . ?
O11 Fe3 O10 C17 59.2(11) . . . . ?
O1 Fe3 O10 C17 -125.8(11) . . . . ?
O2 Fe3 O10 C17 -97(2) . . . . ?
O5 Fe3 O10 Fe8 -28.1(7) . . . . ?
O6 Fe3 O10 Fe8 143.1(7) . . . . ?
O11 Fe3 O10 Fe8 -124.5(7) . . . . ?
O1 Fe3 O10 Fe8 50.5(7) . . . . ?
O2 Fe3 O10 Fe8 79(2) . . . . ?
O9 Fe8 O10 C17 162.6(10) . . . . ?
O34 Fe8 O10 C17 64.6(10) . . . . ?
O32 Fe8 O10 C17 -92.4(10) . . . . ?
O36 Fe8 O10 C17 7(4) . . . . ?
N3 Fe8 O10 C17 -14.4(10) . . . . ?
O9 Fe8 O10 Fe3 -14.0(7) . . . . ?
O34 Fe8 O10 Fe3 -112.0(7) . . . . ?
O32 Fe8 O10 Fe3 91.0(7) . . . . ?
O36 Fe8 O10 Fe3 -170(3) . . . . ?
N3 Fe8 O10 Fe3 168.9(8) . . . . ?
O10 Fe3 O11 C25 58.1(12) . . . . ?
O5 Fe3 O11 C25 -36.1(12) . . . . ?
O6 Fe3 O11 C25 155.3(12) . . . . ?
O1 Fe3 O11 C25 -94(3) . . . . ?
O2 Fe3 O11 C25 -125.9(12) . . . . ?
O10 Fe3 O11 Fe9 -122.5(7) . . . . ?
O5 Fe3 O11 Fe9 143.3(7) . . . . ?
O6 Fe3 O11 Fe9 -25.3(7) . . . . ?
O1 Fe3 O11 Fe9 86(2) . . . . ?
O2 Fe3 O11 Fe9 53.5(7) . . . . ?
O12 Fe9 O11 C25 160.6(10) . . . . ?
O37 Fe9 O11 C25 61.6(11) . . . . ?
O39 Fe9 O11 C25 -96.3(11) . . . . ?
O41 Fe9 O11 C25 1(3) . . . . ?
N4 Fe9 O11 C25 -18.4(10) . . . . ?
O12 Fe9 O11 Fe3 -18.9(8) . . . . ?
O37 Fe9 O11 Fe3 -117.8(8) . . . . ?
O39 Fe9 O11 Fe3 84.2(7) . . . . ?
O41 Fe9 O11 Fe3 -179(2) . . . . ?
N4 Fe9 O11 Fe3 162.2(8) . . . . ?
O37 Fe9 O12 Fe4 118.9(9) . . . . ?
O39 Fe9 O12 Fe4 -71.8(9) . . . . ?
O11 Fe9 O12 Fe4 24.3(9) . . . . ?
O41 Fe9 O12 Fe4 -159.0(8) . . . . ?
N4 Fe9 O12 Fe4 115(28) . . . . ?
O7 Fe4 O12 Fe9 117.4(8) 2_573 . . . ?
O4 Fe4 O12 Fe9 -148.9(8) 2_573 . . . ?
O6 Fe4 O12 Fe9 18.3(8) . . . . ?
O3 Fe4 O12 Fe9 -60(2) . . . . ?
O2 Fe4 O12 Fe9 -57.6(8) . . . . ?
O42 Fe6 O20 C1 -103(2) . . . . ?
O7 Fe6 O20 C1 161(2) . . . . ?
O8 Fe6 O20 C1 51(6) . . . . ?
O26 Fe6 O20 C1 -12(2) . . . . ?
O48 Fe6 O20 C1 74(2) . . . . ?
O42 Fe6 O20 Fe5 100.3(5) . . . . ?
O7 Fe6 O20 Fe5 4.5(5) . . . . ?
O8 Fe6 O20 Fe5 -106(4) . . . . ?
O26 Fe6 O20 Fe5 -168.7(5) . . . . ?
O48 Fe6 O20 Fe5 -82.5(5) . . . . ?
O7 Fe5 O20 C1 -170.6(13) . . . . ?
O21 Fe5 O20 C1 83.0(13) . . . . ?
O23 Fe5 O20 C1 -70.5(13) . . . . ?
O25 Fe5 O20 C1 -54(3) . . . . ?
N1 Fe5 O20 C1 9.1(13) . . . . ?
O7 Fe5 O20 Fe6 -4.5(5) . . . . ?
O21 Fe5 O20 Fe6 -110.9(6) . . . . ?
O23 Fe5 O20 Fe6 95.5(6) . . . . ?
O25 Fe5 O20 Fe6 113(3) . . . . ?
N1 Fe5 O20 Fe6 175.2(6) . . . . ?
O7 Fe5 O21 C6 169.8(16) . . . . ?
O23 Fe5 O21 C6 3(2) . . . . ?
O25 Fe5 O21 C6 65.8(16) . . . . ?
O20 Fe5 O21 C6 -106.1(16) . . . . ?
N1 Fe5 O21 C6 -28.1(16) . . . . ?
O7 Fe5 O23 C8 175.5(17) . . . . ?
O21 Fe5 O23 C8 -17(3) . . . . ?
O25 Fe5 O23 C8 -81.2(18) . . . . ?
O20 Fe5 O23 C8 95.3(18) . . . . ?
N1 Fe5 O23 C8 13.5(18) . . . . ?
O42 Fe6 O26 C9 110.1(18) . . . . ?
O7 Fe6 O26 C9 -59(5) . . . . ?
O8 Fe6 O26 C9 -155.5(19) . . . . ?
O20 Fe6 O26 C9 19.1(19) . . . . ?
O48 Fe6 O26 C9 -66.8(18) . . . . ?
O42 Fe6 O26 Fe7 -98.8(5) . . . . ?
O7 Fe6 O26 Fe7 92(4) . . . . ?
O8 Fe6 O26 Fe7 -4.4(4) . . . . ?
O20 Fe6 O26 Fe7 170.3(5) . . . . ?
O48 Fe6 O26 Fe7 84.3(5) . . . . ?
O8 Fe7 O26 C9 163.8(13) . . . . ?
O29 Fe7 O26 C9 -93.7(13) . . . . ?
O27 Fe7 O26 C9 62.6(13) . . . . ?
O31 Fe7 O26 C9 12(4) . . . . ?
N2 Fe7 O26 C9 -15.8(13) . . . . ?
O8 Fe7 O26 Fe6 4.6(5) . . . . ?
O29 Fe7 O26 Fe6 107.1(5) . . . . ?
O27 Fe7 O26 Fe6 -96.6(5) . . . . ?
O31 Fe7 O26 Fe6 -147(3) . . . . ?
N2 Fe7 O26 Fe6 -175.0(6) . . . . ?
O8 Fe7 O27 C14 -170.9(13) . . . . ?
O29 Fe7 O27 C14 16(2) . . . . ?
O26 Fe7 O27 C14 -89.7(14) . . . . ?
O31 Fe7 O27 C14 83.4(14) . . . . ?
N2 Fe7 O27 C14 -9.4(13) . . . . ?
O8 Fe7 O29 C16 -174.2(12) . . . . ?
O26 Fe7 O29 C16 102.8(12) . . . . ?
O27 Fe7 O29 C16 -1(2) . . . . ?
O31 Fe7 O29 C16 -68.6(12) . . . . ?
N2 Fe7 O29 C16 24.2(12) . . . . ?
O9 Fe8 O32 C22 -153.6(13) . . . . ?
O34 Fe8 O32 C22 2(2) . . . . ?
O10 Fe8 O32 C22 108.5(13) . . . . ?
O36 Fe8 O32 C22 -63.4(13) . . . . ?
N3 Fe8 O32 C22 25.6(13) . . . . ?
O9 Fe8 O34 C24 172.0(12) . . . . ?
O32 Fe8 O34 C24 16.2(19) . . . . ?
O10 Fe8 O34 C24 -91.4(13) . . . . ?
O36 Fe8 O34 C24 81.6(13) . . . . ?
N3 Fe8 O34 C24 -7.7(13) . . . . ?
O12 Fe9 O37 C30 158.9(16) . . . . ?
O39 Fe9 O37 C30 6(2) . . . . ?
O11 Fe9 O37 C30 -103.2(16) . . . . ?
O41 Fe9 O37 C30 68.4(16) . . . . ?
N4 Fe9 O37 C30 -21.2(16) . . . . ?
O12 Fe9 O39 C32 -161.8(14) . . . . ?
O37 Fe9 O39 C32 -9(2) . . . . ?
O11 Fe9 O39 C32 99.7(14) . . . . ?
O41 Fe9 O39 C32 -70.8(14) . . . . ?
N4 Fe9 O39 C32 18.0(14) . . . . ?
O7 Fe6 O42 C33 127.2(16) . . . . ?
O8 Fe6 O42 C33 -131.0(16) . . . . ?
O26 Fe6 O42 C33 -51.4(16) . . . . ?
O20 Fe6 O42 C33 46.4(16) . . . . ?
O48 Fe6 O42 C33 0(8) . . . . ?
O7 Fe6 O42 Fe10 -47.9(8) . . . . ?
O8 Fe6 O42 Fe10 53.9(8) . . . . ?
O26 Fe6 O42 Fe10 133.4(8) . . . . ?
O20 Fe6 O42 Fe10 -128.7(8) . . . . ?
O48 Fe6 O42 Fe10 -175(6) . . . . ?
O4 Fe10 O42 C33 -179.2(15) . . . . ?
O45 Fe10 O42 C33 -73.4(15) . . . . ?
O43 Fe10 O42 C33 76.8(15) . . . . ?
O47 Fe10 O42 C33 6(7) . . . . ?
N5 Fe10 O42 C33 2.4(14) . . . . ?
O4 Fe10 O42 Fe6 -3.7(7) . . . . ?
O45 Fe10 O42 Fe6 102.2(8) . . . . ?
O43 Fe10 O42 Fe6 -107.6(8) . . . . ?
O47 Fe10 O42 Fe6 -178(100) . . . . ?
N5 Fe10 O42 Fe6 177.9(8) . . . . ?
O4 Fe10 O43 C38 167.3(13) . . . . ?
O42 Fe10 O43 C38 -102.8(13) . . . . ?
O45 Fe10 O43 C38 3.0(18) . . . . ?
O47 Fe10 O43 C38 72.9(13) . . . . ?
N5 Fe10 O43 C38 -22.7(13) . . . . ?
O4 Fe10 O45 C40 -170.0(13) . . . . ?
O42 Fe10 O45 C40 100.3(14) . . . . ?
O43 Fe10 O45 C40 -5.9(19) . . . . ?
O47 Fe10 O45 C40 -75.2(14) . . . . ?
N5 Fe10 O45 C40 19.7(14) . . . . ?
O7 Fe5 N1 C7 -102(2) . . . . ?
O21 Fe5 N1 C7 151.7(15) . . . . ?
O23 Fe5 N1 C7 -14.1(14) . . . . ?
O25 Fe5 N1 C7 66.2(14) . . . . ?
O20 Fe5 N1 C7 -103.3(14) . . . . ?
O7 Fe5 N1 C2 24(3) . . . . ?
O21 Fe5 N1 C2 -82.3(13) . . . . ?
O23 Fe5 N1 C2 111.8(14) . . . . ?
O25 Fe5 N1 C2 -167.8(13) . . . . ?
O20 Fe5 N1 C2 22.6(13) . . . . ?
O7 Fe5 N1 C5 135.1(18) . . . . ?
O21 Fe5 N1 C5 29.1(13) . . . . ?
O23 Fe5 N1 C5 -136.8(15) . . . . ?
O25 Fe5 N1 C5 -56.5(14) . . . . ?
O20 Fe5 N1 C5 134.0(14) . . . . ?
O8 Fe7 N2 C13 112.7(17) . . . . ?
O29 Fe7 N2 C13 -146.8(12) . . . . ?
O26 Fe7 N2 C13 114.0(12) . . . . ?
O27 Fe7 N2 C13 22.9(11) . . . . ?
O31 Fe7 N2 C13 -61.9(11) . . . . ?
O8 Fe7 N2 C10 -14(2) . . . . ?
O29 Fe7 N2 C10 86.7(11) . . . . ?
O26 Fe7 N2 C10 -12.5(11) . . . . ?
O27 Fe7 N2 C10 -103.5(11) . . . . ?
O31 Fe7 N2 C10 171.7(11) . . . . ?
O8 Fe7 N2 C15 -127.3(16) . . . . ?
O29 Fe7 N2 C15 -26.8(10) . . . . ?
O26 Fe7 N2 C15 -126.0(11) . . . . ?
O27 Fe7 N2 C15 142.9(11) . . . . ?
O31 Fe7 N2 C15 58.1(11) . . . . ?
O9 Fe8 N3 C23 14(10) . . . . ?
O34 Fe8 N3 C23 19.5(10) . . . . ?
O32 Fe8 N3 C23 -150.7(11) . . . . ?
O10 Fe8 N3 C23 112.5(11) . . . . ?
O36 Fe8 N3 C23 -64.5(11) . . . . ?
O9 Fe8 N3 C21 135(9) . . . . ?
O34 Fe8 N3 C21 140.8(11) . . . . ?
O32 Fe8 N3 C21 -29.4(10) . . . . ?
O10 Fe8 N3 C21 -126.2(11) . . . . ?
O36 Fe8 N3 C21 56.8(10) . . . . ?
O9 Fe8 N3 C18 -109(9) . . . . ?
O34 Fe8 N3 C18 -103.8(11) . . . . ?
O32 Fe8 N3 C18 85.9(10) . . . . ?
O10 Fe8 N3 C18 -10.8(10) . . . . ?
O36 Fe8 N3 C18 172.2(10) . . . . ?
O12 Fe9 N4 C29 25(28) . . . . ?
O37 Fe9 N4 C29 20.9(11) . . . . ?
O39 Fe9 N4 C29 -148.4(12) . . . . ?
O11 Fe9 N4 C29 115.7(12) . . . . ?
O41 Fe9 N4 C29 -61.2(12) . . . . ?
O12 Fe9 N4 C31 144(27) . . . . ?
O37 Fe9 N4 C31 140.3(12) . . . . ?
O39 Fe9 N4 C31 -29.0(11) . . . . ?
O11 Fe9 N4 C31 -125.0(11) . . . . ?
O41 Fe9 N4 C31 58.2(11) . . . . ?
O12 Fe9 N4 C26 -97(28) . . . . ?
O37 Fe9 N4 C26 -101.1(11) . . . . ?
O39 Fe9 N4 C26 89.6(11) . . . . ?
O11 Fe9 N4 C26 -6.4(11) . . . . ?
O41 Fe9 N4 C26 176.7(11) . . . . ?
O4 Fe10 N5 C34 0(4) . . . . ?
O42 Fe10 N5 C34 9.2(14) . . . . ?
O45 Fe10 N5 C34 105.0(14) . . . . ?
O43 Fe10 N5 C34 -88.3(14) . . . . ?
O47 Fe10 N5 C34 -170.5(14) . . . . ?
O4 Fe10 N5 C37 119(3) . . . . ?
O42 Fe10 N5 C37 128.2(11) . . . . ?
O45 Fe10 N5 C37 -136.0(12) . . . . ?
O43 Fe10 N5 C37 30.7(11) . . . . ?
O47 Fe10 N5 C37 -51.5(11) . . . . ?
O4 Fe10 N5 C39 -123(3) . . . . ?
O42 Fe10 N5 C39 -113.1(11) . . . . ?
O45 Fe10 N5 C39 -17.3(11) . . . . ?
O43 Fe10 N5 C39 149.5(12) . . . . ?
O47 Fe10 N5 C39 67.2(11) . . . . ?
Fe6 O20 C1 C2 167.9(16) . . . . ?
Fe5 O20 C1 C2 -38(2) . . . . ?
C7 N1 C2 C1 74(2) . . . . ?
C5 N1 C2 C1 -161.7(17) . . . . ?
Fe5 N1 C2 C1 -47.8(18) . . . . ?
C7 N1 C2 C3 -47(3) . . . . ?
C5 N1 C2 C3 77(2) . . . . ?
Fe5 N1 C2 C3 -168.8(15) . . . . ?
O20 C1 C2 N1 58(2) . . . . ?
O20 C1 C2 C3 178.6(17) . . . . ?
N1 C2 C3 C4 -157.8(19) . . . . ?
C1 C2 C3 C4 84(2) . . . . ?
C7 N1 C5 C6 -150.0(19) . . . . ?
C2 N1 C5 C6 82(2) . . . . ?
Fe5 N1 C5 C6 -28(2) . . . . ?
Fe5 O21 C6 O22 -152(2) . . . . ?
Fe5 O21 C6 C5 19(3) . . . . ?
N1 C5 C6 O22 -179(2) . . . . ?
N1 C5 C6 O21 8(3) . . . . ?
C2 N1 C7 C8 -105(2) . . . . ?
C5 N1 C7 C8 133(2) . . . . ?
Fe5 N1 C7 C8 12(2) . . . . ?
Fe5 O23 C8 O24 167.6(18) . . . . ?
Fe5 O23 C8 C7 -11(3) . . . . ?
N1 C7 C8 O23 -2(4) . . . . ?
N1 C7 C8 O24 180(2) . . . . ?
Fe6 O26 C9 C10 -173.8(12) . . . . ?
Fe7 O26 C9 C10 39.0(19) . . . . ?
C13 N2 C10 C9 -79(2) . . . . ?
C15 N2 C10 C9 147.4(16) . . . . ?
Fe7 N2 C10 C9 37.6(18) . . . . ?
C13 N2 C10 C11 45(2) . . . . ?
C15 N2 C10 C11 -87.9(18) . . . . ?
Fe7 N2 C10 C11 162.3(13) . . . . ?
O26 C9 C10 N2 -51(2) . . . . ?
O26 C9 C10 C11 -175.9(15) . . . . ?
N2 C10 C11 C12 158.6(18) . . . . ?
C9 C10 C11 C12 -75(2) . . . . ?
C10 N2 C13 C14 83(2) . . . . ?
C15 N2 C13 C14 -145.4(16) . . . . ?
Fe7 N2 C13 C14 -32.3(18) . . . . ?
Fe7 O27 C14 O28 -179.4(15) . . . . ?
Fe7 O27 C14 C13 -7(2) . . . . ?
N2 C13 C14 O28 -158.7(17) . . . . ?
N2 C13 C14 O27 28(2) . . . . ?
C13 N2 C15 C16 140.3(16) . . . . ?
C10 N2 C15 C16 -83.4(18) . . . . ?
Fe7 N2 C15 C16 26.1(17) . . . . ?
Fe7 O29 C16 O30 160.6(13) . . . . ?
Fe7 O29 C16 C15 -16(2) . . . . ?
N2 C15 C16 O29 -10(2) . . . . ?
N2 C15 C16 O30 173.5(15) . . . . ?
Fe3 O10 C17 C18 -144.4(12) . . . . ?
Fe8 O10 C17 C18 38.6(16) . . . . ?
C23 N3 C18 C17 -80.4(19) . . . . ?
C21 N3 C18 C17 144.1(15) . . . . ?
Fe8 N3 C18 C17 34.0(16) . . . . ?
C23 N3 C18 C19 47(2) . . . . ?
C21 N3 C18 C19 -88.2(18) . . . . ?
Fe8 N3 C18 C19 161.8(13) . . . . ?
O10 C17 C18 N3 -51.0(19) . . . . ?
O10 C17 C18 C19 178.7(14) . . . . ?
N3 C18 C19 C20 62(2) . . . . ?
C17 C18 C19 C20 -169.0(16) . . . . ?
C23 N3 C21 C22 144.7(16) . . . . ?
C18 N3 C21 C22 -78.7(19) . . . . ?
Fe8 N3 C21 C22 30.8(17) . . . . ?
Fe8 O32 C22 O33 172.7(16) . . . . ?
Fe8 O32 C22 C21 -14(2) . . . . ?
N3 C21 C22 O33 159.0(17) . . . . ?
N3 C21 C22 O32 -14(2) . . . . ?
C21 N3 C23 C24 -141.2(16) . . . . ?
C18 N3 C23 C24 85(2) . . . . ?
Fe8 N3 C23 C24 -28.0(18) . . . . ?
Fe8 O34 C24 O35 -176.3(15) . . . . ?
Fe8 O34 C24 C23 -7(2) . . . . ?
N3 C23 C24 O35 -164.6(17) . . . . ?
N3 C23 C24 O34 25(2) . . . . ?
Fe3 O11 C25 C26 -136.4(14) . . . . ?
Fe9 O11 C25 C26 44.1(18) . . . . ?
O11 C25 C26 N4 -52(2) . . . . ?
O11 C25 C26 C27 178.6(15) . . . . ?
C29 N4 C26 C25 -85(2) . . . . ?
C31 N4 C26 C25 142.5(17) . . . . ?
Fe9 N4 C26 C25 30.3(18) . . . . ?
C29 N4 C26 C27 47(2) . . . . ?
C31 N4 C26 C27 -85.1(19) . . . . ?
Fe9 N4 C26 C27 162.7(13) . . . . ?
C25 C26 C27 O11W -72(3) . . . . ?
N4 C26 C27 O11W 159(2) . . . . ?
C31 N4 C29 C30 -131.4(17) . . . . ?
C26 N4 C29 C30 96.5(19) . . . . ?
Fe9 N4 C29 C30 -18.1(18) . . . . ?
Fe9 O37 C30 O38 -160.7(19) . . . . ?
Fe9 O37 C30 C29 17(3) . . . . ?
N4 C29 C30 O37 3(3) . . . . ?
N4 C29 C30 O38 -179.0(19) . . . . ?
C29 N4 C31 C32 150.4(17) . . . . ?
C26 N4 C31 C32 -76(2) . . . . ?
Fe9 N4 C31 C32 36.0(18) . . . . ?
Fe9 O39 C32 O40 179.5(17) . . . . ?
Fe9 O39 C32 C31 -2(2) . . . . ?
N4 C31 C32 O40 153(2) . . . . ?
N4 C31 C32 O39 -26(3) . . . . ?
Fe6 O42 C33 C34 168(2) . . . . ?
Fe10 O42 C33 C34 -17(3) . . . . ?
O42 C33 C34 C35 -173(2) . . . . ?
O42 C33 C34 N5 26(4) . . . . ?
C37 N5 C34 C33 -134(2) . . . . ?
C39 N5 C34 C33 98(3) . . . . ?
Fe10 N5 C34 C33 -20(3) . . . . ?
C37 N5 C34 C35 66(3) . . . . ?
C39 N5 C34 C35 -62(3) . . . . ?
Fe10 N5 C34 C35 -180(2) . . . . ?
C33 C34 C35 C36 43(4) . . . . ?
N5 C34 C35 C36 -158(3) . . . . ?
C34 N5 C37 C38 80(2) . . . . ?
C39 N5 C37 C38 -150.2(15) . . . . ?
Fe10 N5 C37 C38 -34.3(17) . . . . ?
Fe10 O43 C38 O44 -167.5(14) . . . . ?
Fe10 O43 C38 C37 9(2) . . . . ?
N5 C37 C38 O44 -163.0(18) . . . . ?
N5 C37 C38 O43 20(2) . . . . ?
C34 N5 C39 C40 -102(2) . . . . ?
C37 N5 C39 C40 129.6(16) . . . . ?
Fe10 N5 C39 C40 15.1(17) . . . . ?
Fe10 O45 C40 O46 167.6(15) . . . . ?
Fe10 O45 C40 C39 -16(2) . . . . ?
N5 C39 C40 O46 174.2(16) . . . . ?
N5 C39 C40 O45 -2(2) . . . . ?
O3N N6 O2N O10W -149(7) . . . . ?
O1N N6 O2N O10W 19(10) . . . . ?
